data_4306234
loop_
_publ_author_name
'Victor I. Ovcharenko'
'Galina V. Romanenko'
'Ksenia Yu. Maryunina'
'Artem S. Bogomyakov'
'Elena V. Gorelik'

_publ_section_title
;
Thermally Induced Magnetic Anomalies in Solvates of the
Bis(hexafluoroacetylacetonate)copper(II) Complex with Pyrazolyl-Substituted
Nitronyl Nitroxide
;
_journal_name_full 'Inorganic Chemistry'
_journal_page_first 9537
_journal_page_last 9552
_journal_paper_doi 10.1021/ic8011074
_journal_volume 47
_journal_year 2008
_chemical_formula_sum 'C27 H32 Cu F12 N4 O6'
_chemical_formula_weight 800.11
_chemical_name_systematic
; 
 catena-(bis(m2-4,4,5,5-Tetramethyl-2-
 (1-butylpyrazole-4-yl)-4,5-dihydro-1H-
 imidazol-3-oxide-1-oxyl)-tetrakis(1,
 1,1,5,5,5-hexafluoropentan-2,4-
 dionato)-di-copper(ii)) hexane solvate
;
_space_group_IT_number 2
_symmetry_cell_setting triclinic
_symmetry_space_group_name_Hall '-P 1'
_symmetry_space_group_name_H-M 'P -1'
_atom_sites_solution_hydrogens geom
_atom_sites_solution_primary direct
_atom_sites_solution_secondary difmap
_audit_creation_method SHELXL-97
_cell_angle_alpha 98.5890(10)
_cell_angle_beta 112.086(2)
_cell_angle_gamma 96.953(2)
_cell_formula_units_Z 2
_cell_length_a 10.7917(10)
_cell_length_b 13.3108(12)
_cell_length_c 13.5539(12)
_cell_measurement_reflns_used 4798
_cell_measurement_temperature 240(2)
_cell_measurement_theta_max 23.25
_cell_measurement_theta_min 2.35
_cell_volume 1750.2(3)
_computing_cell_refinement 'Bruker SMART'
_computing_data_collection 'Bruker SMART'
_computing_data_reduction 'Bruker SAINT'
_computing_molecular_graphics 'Bruker SHELXTL'
_computing_publication_material 'Bruker SHELXTL'
_computing_structure_refinement 'SHELXL-97 (Sheldrick, 1997)'
_computing_structure_solution 'SHELXS-97 (Sheldrick, 1990)'
_diffrn_ambient_temperature 240(2)
_diffrn_measured_fraction_theta_full 0.990
_diffrn_measured_fraction_theta_max 0.990
_diffrn_measurement_device_type 'CCD area detector'
_diffrn_measurement_method 'phi and omega scans'
_diffrn_radiation_monochromator graphite
_diffrn_radiation_source 'fine-focus sealed tube'
_diffrn_radiation_type MoK\a
_diffrn_radiation_wavelength 0.71073
_diffrn_reflns_av_R_equivalents 0.0598
_diffrn_reflns_av_sigmaI/netI 0.0474
_diffrn_reflns_limit_h_max 9
_diffrn_reflns_limit_h_min -11
_diffrn_reflns_limit_k_max 14
_diffrn_reflns_limit_k_min -13
_diffrn_reflns_limit_l_max 15
_diffrn_reflns_limit_l_min -14
_diffrn_reflns_number 7548
_diffrn_reflns_theta_full 23.26
_diffrn_reflns_theta_max 23.26
_diffrn_reflns_theta_min 2.35
_exptl_absorpt_coefficient_mu 0.732
_exptl_absorpt_correction_type none
_exptl_crystal_density_diffrn 1.518
_exptl_crystal_density_method 'not measured'
_exptl_crystal_F_000 814
_refine_diff_density_max 0.512
_refine_diff_density_min -0.393
_refine_diff_density_rms 0.059
_refine_ls_extinction_coef 0.0034(14)
_refine_ls_extinction_expression Fc^*^=kFc[1+0.001xFc^2^\l^3^/sin(2\q)]^-1/4^
_refine_ls_extinction_method SHELXL
_refine_ls_goodness_of_fit_ref 0.734
_refine_ls_hydrogen_treatment mixed
_refine_ls_matrix_type full
_refine_ls_number_parameters 600
_refine_ls_number_reflns 4983
_refine_ls_number_restraints 6
_refine_ls_restrained_S_all 0.751
_refine_ls_R_factor_all 0.0512
_refine_ls_R_factor_gt 0.0459
_refine_ls_shift/su_max 0.063
_refine_ls_shift/su_mean 0.003
_refine_ls_structure_factor_coef Fsqd
_refine_ls_weighting_details 'calc w=1/[\s^2^(Fo^2^)+(0.1066P)^2^+2.4887P] where P=(Fo^2^+2Fc^2^)/3'
_refine_ls_weighting_scheme calc
_refine_ls_wR_factor_gt 0.1234
_refine_ls_wR_factor_ref 0.1289
_reflns_number_gt 4349
_reflns_number_total 4983
_reflns_threshold_expression >2sigma(I)
_cod_data_source_file ic8011074_si_001_34.cif
_cod_data_source_block hex240
_cod_depositor_comments
;
The following automatic conversions were performed:
'_symmetry_cell_setting' value 'Triclinic' changed to 'triclinic'
according to '/home/saulius/struct/CIF-dictionaries/cif_core.dic'
dictionary named 'cif_core.dic' version 2.4.1 from 2010-06-29.

Automatic conversion script
Id: cif_fix_enum 1527 2010-12-29 10:47:43Z saulius 
;
_cod_database_code 4306234

loop_
_symmetry_equiv_pos_as_xyz
'x, y, z'
'-x, -y, -z'

loop_
_atom_site_label
_atom_site_type_symbol
_atom_site_fract_x
_atom_site_fract_y
_atom_site_fract_z
_atom_site_U_iso_or_equiv
_atom_site_adp_type
_atom_site_occupancy
_atom_site_symmetry_multiplicity
_atom_site_calc_flag
_atom_site_refinement_flags
_atom_site_disorder_assembly
_atom_site_disorder_group
Cu1 Cu 0.5000 0.5000 0.5000 0.0415(2) Uani 1 2 d S . .
O1 O 0.3684(2) 0.37187(16) 0.47203(18) 0.0514(5) Uani 1 1 d . . .
C1 C 0.1988(5) 0.2524(3) 0.4804(4) 0.0740(11) Uani 1 1 d . . .
F1 F 0.0942(17) 0.2470(15) 0.5037(18) 0.120(7) Uani 0.50 1 d P . .
F2 F 0.166(2) 0.2060(13) 0.3851(12) 0.130(8) Uani 0.50 1 d P . .
F3 F 0.284(2) 0.2006(13) 0.5417(19) 0.178(10) Uani 0.50 1 d P . .
F1A F 0.117(2) 0.2371(17) 0.5294(19) 0.129(8) Uani 0.50 1 d P . .
F2A F 0.124(2) 0.2210(15) 0.3758(12) 0.147(8) Uani 0.50 1 d P . .
F3A F 0.2782(14) 0.1902(11) 0.5080(18) 0.119(6) Uani 0.50 1 d P . .
C2 C 0.2748(3) 0.3640(3) 0.5042(3) 0.0519(8) Uani 1 1 d . . .
C3 C 0.2342(4) 0.4416(3) 0.5565(3) 0.0619(10) Uani 1 1 d . . .
H3A H 0.177(4) 0.427(3) 0.573(3) 0.070(13) Uiso 1 1 d . . .
C4 C 0.2937(3) 0.5444(3) 0.5792(3) 0.0512(8) Uani 1 1 d . . .
C5 C 0.2432(5) 0.6243(3) 0.6389(4) 0.0718(11) Uani 1 1 d . . .
F4 F 0.2011(17) 0.6928(11) 0.5821(12) 0.140(7) Uani 0.50 1 d P . .
F5 F 0.1590(18) 0.5910(9) 0.6765(15) 0.139(6) Uani 0.50 1 d P . .
F6 F 0.3484(11) 0.6813(10) 0.7290(12) 0.117(5) Uani 0.50 1 d P . .
F4A F 0.292(2) 0.6288(15) 0.7370(9) 0.155(6) Uani 0.50 1 d P . .
F5A F 0.1083(11) 0.5952(10) 0.6088(11) 0.111(4) Uani 0.50 1 d P . .
F6A F 0.2520(17) 0.7097(8) 0.6148(16) 0.139(8) Uani 0.50 1 d P . .
O2 O 0.3890(2) 0.58228(17) 0.55654(18) 0.0509(5) Uani 1 1 d . . .
Cu2 Cu 0.0000 0.0000 0.0000 0.0478(2) Uani 1 2 d S . .
O3 O 0.0178(2) -0.04850(16) 0.13463(19) 0.0525(6) Uani 1 1 d . . .
C6 C -0.0039(5) -0.0587(3) 0.2975(4) 0.0729(11) Uani 1 1 d . . .
F7 F -0.0229(4) -0.0015(2) 0.3741(2) 0.1239(12) Uani 1 1 d . . .
F8 F -0.0663(5) -0.1517(2) 0.2830(3) 0.1470(16) Uani 1 1 d . . .
F9 F 0.1241(4) -0.0659(4) 0.3375(3) 0.168(2) Uani 1 1 d . . .
C7 C -0.0445(4) -0.0213(2) 0.1921(3) 0.0523(8) Uani 1 1 d . . .
C8 C -0.1457(4) 0.0368(3) 0.1688(3) 0.0629(10) Uani 1 1 d . . .
H8A H -0.176(4) 0.044(3) 0.209(3) 0.061(12) Uiso 1 1 d . . .
C9 C -0.1944(3) 0.0725(2) 0.0740(3) 0.0492(8) Uani 1 1 d . . .
C10 C -0.3089(4) 0.1330(3) 0.0534(4) 0.0643(10) Uani 1 1 d . . .
F10 F -0.3985(17) 0.1095(15) -0.0473(10) 0.112(7) Uani 0.50 1 d P . .
F11 F -0.260(2) 0.2304(11) 0.0723(18) 0.126(7) Uani 0.50 1 d P . .
F12 F -0.3726(14) 0.1211(14) 0.1174(16) 0.107(6) Uani 0.50 1 d P . .
F10A F -0.3512(18) 0.1488(15) 0.1302(13) 0.120(6) Uani 0.50 1 d P . .
F11A F -0.4160(19) 0.0810(17) -0.0280(15) 0.152(8) Uani 0.50 1 d P . .
F12A F -0.276(2) 0.2229(12) 0.0378(17) 0.110(7) Uani 0.50 1 d P . .
O4 O -0.1535(2) 0.06286(16) -0.00156(18) 0.0489(5) Uani 1 1 d . . .
O01 O 0.4096(2) 0.51833(17) 0.32318(19) 0.0556(6) Uani 1 1 d . . .
N1 N 0.2847(3) 0.52610(19) 0.2705(2) 0.0480(6) Uani 1 1 d . . .
C01 C 0.2451(4) 0.6287(2) 0.2535(3) 0.0540(8) Uani 1 1 d . . .
C011 C 0.3165(5) 0.7097(3) 0.3583(4) 0.0691(11) Uani 1 1 d . . .
H01A H 0.299(4) 0.689(3) 0.419(4) 0.079(13) Uiso 1 1 d . . .
H01B H 0.301(4) 0.768(4) 0.352(3) 0.075(13) Uiso 1 1 d . . .
H01C H 0.416(5) 0.717(4) 0.382(4) 0.096(16) Uiso 1 1 d . . .
C012 C 0.2912(6) 0.6562(4) 0.1658(4) 0.0760(12) Uani 1 1 d . . .
H01D H 0.259(5) 0.606(4) 0.099(4) 0.090(14) Uiso 1 1 d . . .
H01E H 0.385(4) 0.657(3) 0.191(3) 0.052(10) Uiso 1 1 d . . .
H01F H 0.269(5) 0.717(4) 0.149(4) 0.088(14) Uiso 1 1 d . . .
C02 C 0.0894(4) 0.5980(2) 0.2134(3) 0.0530(8) Uani 1 1 d . . .
C021 C 0.0378(5) 0.6057(3) 0.3041(4) 0.0657(10) Uani 1 1 d . . .
H02A H 0.088(4) 0.572(3) 0.361(3) 0.068(11) Uiso 1 1 d . . .
H02B H -0.059(5) 0.583(3) 0.275(3) 0.069(12) Uiso 1 1 d . . .
H02C H 0.050(4) 0.675(4) 0.338(3) 0.078(12) Uiso 1 1 d . . .
C022 C 0.0064(6) 0.6493(4) 0.1244(4) 0.0717(11) Uani 1 1 d . . .
H02D H 0.026(4) 0.637(3) 0.066(4) 0.081(14) Uiso 1 1 d . . .
H02E H 0.026(4) 0.724(4) 0.151(4) 0.084(13) Uiso 1 1 d . . .
H02F H -0.087(5) 0.626(3) 0.104(4) 0.083(14) Uiso 1 1 d . . .
N2 N 0.0675(3) 0.4845(2) 0.1673(2) 0.0499(6) Uani 1 1 d . . .
O02 O -0.0498(2) 0.43019(19) 0.1073(2) 0.0643(7) Uani 1 1 d . . .
C03 C 0.1829(3) 0.4470(2) 0.2091(3) 0.0457(7) Uani 1 1 d . . .
C04 C 0.1942(3) 0.3403(2) 0.1886(2) 0.0435(7) Uani 1 1 d . . .
C05 C 0.0924(4) 0.2550(2) 0.1209(3) 0.0473(7) Uani 1 1 d . . .
H05A H 0.004(3) 0.253(2) 0.084(3) 0.042(8) Uiso 1 1 d . . .
N3 N 0.1409(3) 0.16846(19) 0.1194(2) 0.0500(6) Uani 1 1 d . . .
N4 N 0.2755(3) 0.1979(2) 0.1872(2) 0.0536(7) Uani 1 1 d . . .
C041 C 0.3648(4) 0.1216(3) 0.2073(3) 0.0718(11) Uani 1 1 d D . .
H04A H 0.3136 0.0550 0.1608 0.086 Uiso 1 1 calc R . .
H04B H 0.4396 0.1421 0.1869 0.086 Uiso 1 1 calc R . .
C042 C 0.4197(8) 0.1098(5) 0.3180(5) 0.142(3) Uani 1 1 d D . .
H04C H 0.3475 0.1038 0.3442 0.171 Uiso 1 1 calc R . .
H04D H 0.4877 0.1707 0.3630 0.171 Uiso 1 1 calc R . .
C043 C 0.4880(12) 0.0089(10) 0.3289(8) 0.203(5) Uani 1 1 d D . .
H04E H 0.4598 -0.0302 0.3743 0.244 Uiso 1 1 calc R . .
H04F H 0.4607 -0.0355 0.2577 0.244 Uiso 1 1 calc R . .
C044 C 0.6165(14) 0.0411(9) 0.3720(15) 0.270(8) Uani 1 1 d D . .
H04G H 0.6614 -0.0168 0.3834 0.405 Uiso 1 1 calc R . .
H04H H 0.6415 0.0876 0.4407 0.405 Uiso 1 1 calc R . .
H04I H 0.6435 0.0766 0.3245 0.405 Uiso 1 1 calc R . .
C06 C 0.3095(4) 0.2989(3) 0.2287(3) 0.0531(8) Uani 1 1 d . . .
H06A H 0.399(4) 0.328(3) 0.274(3) 0.049(9) Uiso 1 1 d . . .
C1A C 0.6377(12) 0.7260(11) 0.0395(12) 0.224(5) Uani 1 1 d D . .
H1AA H 0.6031 0.7678 -0.0128 0.336 Uiso 1 1 calc R . .
H1AB H 0.7326 0.7277 0.0560 0.336 Uiso 1 1 calc R . .
H1AC H 0.6264 0.7525 0.1049 0.336 Uiso 1 1 calc R . .
C2A C 0.5577(18) 0.6121(16) -0.0085(16) 0.348(14) Uani 1 1 d D . .
H2AA H 0.4641 0.6169 -0.0503 0.418 Uiso 1 1 calc R . .
H2AB H 0.5921 0.5834 -0.0609 0.418 Uiso 1 1 calc R . .
C3A C 0.550(2) 0.5335(15) 0.0528(12) 0.72(5) Uani 1 1 d D . .
H3AA H 0.5120 0.5511 0.1061 0.867 Uiso 1 1 calc R . .
H3AB H 0.6343 0.5088 0.0844 0.867 Uiso 1 1 calc R . .

loop_
_atom_site_aniso_label
_atom_site_aniso_U_11
_atom_site_aniso_U_22
_atom_site_aniso_U_33
_atom_site_aniso_U_23
_atom_site_aniso_U_13
_atom_site_aniso_U_12
Cu1 0.0378(3) 0.0360(3) 0.0467(3) 0.0004(2) 0.0168(2) 0.0027(2)
O1 0.0510(13) 0.0448(12) 0.0532(13) 0.0004(10) 0.0215(11) 0.0006(9)
C1 0.082(3) 0.054(2) 0.098(4) 0.013(2) 0.053(3) 0.005(2)
F1 0.095(6) 0.051(5) 0.23(2) 0.008(8) 0.106(8) -0.012(4)
F2 0.190(15) 0.069(5) 0.125(14) -0.045(8) 0.105(14) -0.055(7)
F3 0.196(15) 0.080(9) 0.186(13) 0.079(9) -0.009(9) -0.013(7)
F1A 0.205(19) 0.072(8) 0.159(9) 0.019(6) 0.142(11) -0.008(8)
F2A 0.160(11) 0.114(10) 0.076(8) 0.015(7) -0.017(7) -0.083(8)
F3A 0.095(7) 0.056(5) 0.219(18) 0.030(7) 0.075(10) 0.021(5)
C2 0.0501(18) 0.0505(19) 0.0500(18) 0.0083(15) 0.0185(15) -0.0003(14)
C3 0.062(2) 0.056(2) 0.077(3) 0.0072(18) 0.044(2) 0.0014(18)
C4 0.0470(18) 0.055(2) 0.0498(19) 0.0089(15) 0.0182(15) 0.0100(15)
C5 0.078(3) 0.062(3) 0.081(3) 0.004(2) 0.043(3) 0.011(2)
F4 0.214(14) 0.142(14) 0.106(5) 0.045(7) 0.071(7) 0.137(12)
F5 0.194(15) 0.075(5) 0.214(16) -0.005(10) 0.177(14) -0.001(9)
F6 0.098(5) 0.119(8) 0.104(8) -0.054(6) 0.041(5) 0.004(5)
F4A 0.197(16) 0.185(16) 0.070(5) -0.014(8) 0.035(9) 0.103(11)
F5A 0.087(5) 0.093(6) 0.166(10) -0.008(7) 0.076(6) 0.026(4)
F6A 0.193(13) 0.042(4) 0.26(2) 0.027(7) 0.176(16) 0.021(6)
O2 0.0501(13) 0.0453(12) 0.0544(13) 0.0067(10) 0.0205(11) 0.0052(10)
Cu2 0.0593(4) 0.0454(3) 0.0522(4) 0.0121(2) 0.0332(3) 0.0210(3)
O3 0.0709(15) 0.0424(12) 0.0566(13) 0.0119(10) 0.0360(12) 0.0195(11)
C6 0.116(4) 0.053(2) 0.075(3) 0.024(2) 0.058(3) 0.034(2)
F7 0.232(4) 0.104(2) 0.0735(17) 0.0307(15) 0.085(2) 0.078(2)
F8 0.271(5) 0.0709(19) 0.107(2) 0.0394(17) 0.083(3) 0.009(2)
F9 0.160(3) 0.296(6) 0.117(3) 0.129(4) 0.074(3) 0.125(4)
C7 0.071(2) 0.0373(17) 0.0553(19) 0.0057(14) 0.0355(17) 0.0081(15)
C8 0.089(3) 0.056(2) 0.070(3) 0.0136(19) 0.057(2) 0.0233(19)
C9 0.0574(19) 0.0322(16) 0.061(2) -0.0023(14) 0.0322(17) 0.0043(13)
C10 0.066(2) 0.058(2) 0.081(3) 0.005(2) 0.043(2) 0.0183(19)
F10 0.095(11) 0.172(17) 0.069(5) 0.005(7) 0.023(6) 0.088(12)
F11 0.098(7) 0.050(6) 0.227(16) 0.001(7) 0.067(9) 0.032(5)
F12 0.086(5) 0.116(10) 0.179(13) 0.059(8) 0.101(6) 0.046(5)
F10A 0.202(14) 0.129(11) 0.115(7) 0.056(6) 0.121(9) 0.117(10)
F11A 0.062(5) 0.121(9) 0.20(2) -0.060(11) 0.009(10) 0.021(5)
F12A 0.103(10) 0.099(12) 0.201(14) 0.106(12) 0.100(11) 0.064(9)
O4 0.0554(13) 0.0424(12) 0.0549(13) 0.0041(10) 0.0290(11) 0.0164(10)
O01 0.0506(14) 0.0455(13) 0.0649(15) 0.0023(11) 0.0213(11) 0.0059(10)
N1 0.0502(16) 0.0362(14) 0.0568(16) 0.0060(12) 0.0223(13) 0.0078(11)
C01 0.076(2) 0.0315(16) 0.057(2) 0.0094(14) 0.0290(17) 0.0111(15)
C011 0.093(3) 0.035(2) 0.069(3) 0.0043(18) 0.024(2) 0.0111(19)
C012 0.093(4) 0.062(3) 0.082(3) 0.020(2) 0.046(3) 0.006(2)
C02 0.069(2) 0.0404(17) 0.0532(19) 0.0116(15) 0.0254(17) 0.0194(15)
C021 0.084(3) 0.056(2) 0.067(2) 0.013(2) 0.038(2) 0.026(2)
C022 0.097(4) 0.060(3) 0.065(3) 0.021(2) 0.031(3) 0.037(2)
N2 0.0523(16) 0.0420(14) 0.0532(16) 0.0083(12) 0.0183(13) 0.0131(12)
O02 0.0542(14) 0.0575(15) 0.0689(16) 0.0059(12) 0.0130(12) 0.0140(12)
C03 0.0511(18) 0.0391(17) 0.0487(17) 0.0067(14) 0.0229(15) 0.0088(14)
C04 0.0463(17) 0.0357(16) 0.0477(17) 0.0052(13) 0.0188(14) 0.0097(13)
C05 0.0465(19) 0.0390(17) 0.0533(19) 0.0093(14) 0.0167(15) 0.0092(14)
N3 0.0539(16) 0.0392(14) 0.0511(15) 0.0056(12) 0.0159(13) 0.0103(12)
N4 0.0561(17) 0.0444(15) 0.0525(16) -0.0021(13) 0.0152(13) 0.0182(12)
C041 0.070(2) 0.058(2) 0.074(3) -0.0046(19) 0.014(2) 0.0319(19)
C042 0.190(7) 0.148(6) 0.112(5) 0.051(4) 0.048(4) 0.131(6)
C043 0.211(10) 0.288(14) 0.135(7) 0.074(8) 0.046(7) 0.171(11)
C044 0.238(14) 0.152(9) 0.48(3) 0.109(13) 0.188(17) 0.050(10)
C06 0.051(2) 0.0449(19) 0.0522(19) -0.0084(15) 0.0159(16) 0.0080(15)
C1A 0.153(9) 0.265(15) 0.276(16) 0.087(12) 0.079(9) 0.108(10)
C2A 0.225(16) 0.46(3) 0.29(2) 0.02(2) 0.072(15) -0.030(19)
C3A 0.57(6) 1.56(12) 0.70(7) 0.90(8) 0.55(6) 0.82(7)

loop_
_atom_type_symbol
_atom_type_description
_atom_type_scat_dispersion_real
_atom_type_scat_dispersion_imag
_atom_type_scat_source
C C 0.0033 0.0016 'International Tables Vol C Tables 4.2.6.8 and 6.1.1.4'
H H 0.0000 0.0000 'International Tables Vol C Tables 4.2.6.8 and 6.1.1.4'
N N 0.0061 0.0033 'International Tables Vol C Tables 4.2.6.8 and 6.1.1.4'
O O 0.0106 0.0060 'International Tables Vol C Tables 4.2.6.8 and 6.1.1.4'
F F 0.0171 0.0103 'International Tables Vol C Tables 4.2.6.8 and 6.1.1.4'
Cu Cu 0.3201 1.2651 'International Tables Vol C Tables 4.2.6.8 and 6.1.1.4'

loop_
_geom_angle_atom_site_label_1
_geom_angle_atom_site_label_2
_geom_angle_atom_site_label_3
_geom_angle
_geom_angle_site_symmetry_1
_geom_angle_site_symmetry_3
_geom_angle_publ_flag
O1 Cu1 O1 180.00(14) 2_666 . ?
O1 Cu1 O2 89.71(9) 2_666 . ?
O1 Cu1 O2 90.29(9) . . ?
O1 Cu1 O2 90.30(9) 2_666 2_666 ?
O1 Cu1 O2 89.71(9) . 2_666 ?
O2 Cu1 O2 179.998(1) . 2_666 ?
O1 Cu1 O01 86.22(8) 2_666 . ?
O1 Cu1 O01 93.78(8) . . ?
O2 Cu1 O01 98.45(9) . . ?
O2 Cu1 O01 81.55(9) 2_666 . ?
O1 Cu1 O01 93.78(8) 2_666 2_666 ?
O1 Cu1 O01 86.22(8) . 2_666 ?
O2 Cu1 O01 81.55(9) . 2_666 ?
O2 Cu1 O01 98.45(9) 2_666 2_666 ?
O01 Cu1 O01 180.00(5) . 2_666 ?
C2 O1 Cu1 125.4(2) . . ?
F2 C1 F3A 86.6(14) . . ?
F2 C1 F1 110.0(13) . . ?
F3A C1 F1 119.7(13) . . ?
F2 C1 F1A 120.2(13) . . ?
F3A C1 F1A 104.2(13) . . ?
F1 C1 F1A 18(2) . . ?
F2 C1 F2A 22.0(15) . . ?
F3A C1 F2A 107.3(13) . . ?
F1 C1 F2A 92.7(14) . . ?
F1A C1 F2A 106.6(14) . . ?
F2 C1 F3 105.2(14) . . ?
F3A C1 F3 19.0(17) . . ?
F1 C1 F3 108.4(14) . . ?
F1A C1 F3 91.2(15) . . ?
F2A C1 F3 125.1(14) . . ?
F2 C1 C2 112.9(9) . . ?
F3A C1 C2 112.6(7) . . ?
F1 C1 C2 112.4(9) . . ?
F1A C1 C2 115.8(10) . . ?
F2A C1 C2 109.8(9) . . ?
F3 C1 C2 107.6(9) . . ?
C1 F2 F3A 47.1(8) . . ?
C1 F3A F2 46.3(8) . . ?
O1 C2 C3 128.0(3) . . ?
O1 C2 C1 113.4(3) . . ?
C3 C2 C1 118.7(3) . . ?
C4 C3 C2 123.1(4) . . ?
O2 C4 C3 127.2(3) . . ?
O2 C4 C5 113.6(3) . . ?
C3 C4 C5 119.2(3) . . ?
F4A C5 F6A 113.3(11) . . ?
F4A C5 F5 65.2(10) . . ?
F6A C5 F5 123.7(10) . . ?
F4A C5 F4 131.9(10) . . ?
F6A C5 F4 25.1(11) . . ?
F5 C5 F4 111.6(11) . . ?
F4A C5 F5A 104.3(10) . . ?
F6A C5 F5A 102.3(10) . . ?
F5 C5 F5A 39.7(8) . . ?
F4 C5 F5A 80.6(10) . . ?
F4A C5 F6 41.4(10) . . ?
F6A C5 F6 78.5(10) . . ?
F5 C5 F6 102.7(10) . . ?
F4 C5 F6 102.9(9) . . ?
F5A C5 F6 135.6(7) . . ?
F4A C5 C4 111.7(7) . . ?
F6A C5 C4 114.5(7) . . ?
F5 C5 C4 117.2(6) . . ?
F4 C5 C4 111.1(8) . . ?
F5A C5 C4 109.6(6) . . ?
F6 C5 C4 110.0(6) . . ?
F6A F4 C5 71(2) . . ?
F6A F4 F5A 115(3) . . ?
C5 F4 F5A 50.9(6) . . ?
F5A F5 C5 74.9(13) . . ?
F5A F5 F4A 129.6(19) . . ?
C5 F5 F4A 55.8(8) . . ?
F4A F6 C5 61.6(10) . . ?
F4A F6 F6A 103.0(15) . . ?
C5 F6 F6A 47.5(6) . . ?
F6 F4A C5 77.0(16) . . ?
F6 F4A F5 129(2) . . ?
C5 F4A F5 59.0(7) . . ?
F5 F5A C5 65.4(12) . . ?
F5 F5A F4 104.8(16) . . ?
C5 F5A F4 48.4(6) . . ?
F4 F6A C5 84(2) . . ?
F4 F6A F6 136(2) . . ?
C5 F6A F6 54.0(7) . . ?
C4 O2 Cu1 124.7(2) . . ?
O4 Cu2 O4 180.0 . 2 ?
O4 Cu2 O3 87.95(9) . 2 ?
O4 Cu2 O3 92.06(9) 2 2 ?
O4 Cu2 O3 92.05(9) . . ?
O4 Cu2 O3 87.94(9) 2 . ?
O3 Cu2 O3 180.0 2 . ?
O4 Cu2 N3 84.74(9) . . ?
O4 Cu2 N3 95.27(9) 2 . ?
O3 Cu2 N3 92.90(9) 2 . ?
O3 Cu2 N3 87.10(9) . . ?
O4 Cu2 N3 95.27(9) . 2 ?
O4 Cu2 N3 84.73(9) 2 2 ?
O3 Cu2 N3 87.10(9) 2 2 ?
O3 Cu2 N3 92.90(9) . 2 ?
N3 Cu2 N3 180.0 . 2 ?
O4 Cu2 C9 21.15(10) . . ?
O4 Cu2 C9 158.85(10) 2 . ?
O3 Cu2 C9 108.86(9) 2 . ?
O3 Cu2 C9 71.15(9) . . ?
N3 Cu2 C9 80.90(9) . . ?
N3 Cu2 C9 99.10(9) 2 . ?
O4 Cu2 C9 158.85(10) . 2 ?
O4 Cu2 C9 21.15(10) 2 2 ?
O3 Cu2 C9 71.15(9) 2 2 ?
O3 Cu2 C9 108.85(9) . 2 ?
N3 Cu2 C9 99.10(9) . 2 ?
N3 Cu2 C9 80.90(9) 2 2 ?
C9 Cu2 C9 180.0 . 2 ?
O4 Cu2 C7 108.75(10) . 2 ?
O4 Cu2 C7 71.25(10) 2 2 ?
O3 Cu2 C7 21.15(9) 2 2 ?
O3 Cu2 C7 158.84(9) . 2 ?
N3 Cu2 C7 98.31(9) . 2 ?
N3 Cu2 C7 81.69(9) 2 2 ?
C9 Cu2 C7 129.82(10) . 2 ?
C9 Cu2 C7 50.18(10) 2 2 ?
O4 Cu2 C7 71.25(10) . . ?
O4 Cu2 C7 108.75(10) 2 . ?
O3 Cu2 C7 158.85(9) 2 . ?
O3 Cu2 C7 21.15(9) . . ?
N3 Cu2 C7 81.69(9) . . ?
N3 Cu2 C7 98.31(9) 2 . ?
C9 Cu2 C7 50.18(10) . . ?
C9 Cu2 C7 129.82(10) 2 . ?
C7 Cu2 C7 180.0 2 . ?
O4 Cu2 C8 46.17(10) . . ?
O4 Cu2 C8 133.83(10) 2 . ?
O3 Cu2 C8 133.71(9) 2 . ?
O3 Cu2 C8 46.29(9) . . ?
N3 Cu2 C8 79.20(10) . . ?
N3 Cu2 C8 100.80(10) 2 . ?
C9 Cu2 C8 25.04(10) . . ?
C9 Cu2 C8 154.96(10) 2 . ?
C7 Cu2 C8 154.80(10) 2 . ?
C7 Cu2 C8 25.20(10) . . ?
O4 Cu2 C8 133.83(10) . 2 ?
O4 Cu2 C8 46.17(10) 2 2 ?
O3 Cu2 C8 46.29(9) 2 2 ?
O3 Cu2 C8 133.71(9) . 2 ?
N3 Cu2 C8 100.80(10) . 2 ?
N3 Cu2 C8 79.20(10) 2 2 ?
C9 Cu2 C8 154.96(10) . 2 ?
C9 Cu2 C8 25.04(10) 2 2 ?
C7 Cu2 C8 25.20(10) 2 2 ?
C7 Cu2 C8 154.80(10) . 2 ?
C8 Cu2 C8 180.00(10) . 2 ?
C7 O3 Cu2 124.0(2) . . ?
F8 C6 F7 108.2(4) . . ?
F8 C6 F9 103.2(4) . . ?
F7 C6 F9 106.2(4) . . ?
F8 C6 C7 111.5(4) . . ?
F7 C6 C7 114.8(3) . . ?
F9 C6 C7 112.2(3) . . ?
O3 C7 C8 127.4(3) . . ?
O3 C7 C6 114.9(3) . . ?
C8 C7 C6 117.7(3) . . ?
O3 C7 Cu2 34.85(15) . . ?
C8 C7 Cu2 92.8(2) . . ?
C6 C7 Cu2 149.4(3) . . ?
C9 C8 C7 123.1(3) . . ?
C9 C8 Cu2 61.3(2) . . ?
C7 C8 Cu2 62.0(2) . . ?
O4 C9 C8 127.5(3) . . ?
O4 C9 C10 112.8(3) . . ?
C8 C9 C10 119.7(3) . . ?
O4 C9 Cu2 33.91(14) . . ?
C8 C9 Cu2 93.7(2) . . ?
C10 C9 Cu2 146.5(3) . . ?
F12A C10 F10A 104.9(12) . . ?
F12A C10 F11A 110.5(14) . . ?
F10A C10 F11A 103.0(13) . . ?
F12A C10 F11 19.0(17) . . ?
F10A C10 F11 90.5(13) . . ?
F11A C10 F11 126.9(14) . . ?
F12A C10 F12 120.1(11) . . ?
F10A C10 F12 17.2(15) . . ?
F11A C10 F12 89.2(13) . . ?
F11 C10 F12 107.1(12) . . ?
F12A C10 F10 87.8(14) . . ?
F10A C10 F10 118.6(11) . . ?
F11A C10 F10 24.3(16) . . ?
F11 C10 F10 105.7(13) . . ?
F12 C10 F10 108.6(10) . . ?
F12A C10 C9 112.7(8) . . ?
F10A C10 C9 115.5(9) . . ?
F11A C10 C9 109.7(10) . . ?
F11 C10 C9 109.7(10) . . ?
F12 C10 C9 112.0(9) . . ?
F10 C10 C9 113.4(8) . . ?
F11A F10 C10 76(3) . . ?
F11A F10 F12A 119(3) . . ?
C10 F10 F12A 45.5(8) . . ?
F10 F11A C10 80(3) . . ?
C10 F12A F10 46.8(8) . . ?
C9 O4 Cu2 124.9(2) . . ?
N1 O01 Cu1 124.86(19) . . ?
O01 N1 C03 125.2(3) . . ?
O01 N1 C01 121.9(2) . . ?
C03 N1 C01 111.8(3) . . ?
N1 C01 C011 110.2(3) . . ?
N1 C01 C012 105.3(3) . . ?
C011 C01 C012 110.7(4) . . ?
N1 C01 C02 100.1(2) . . ?
C011 C01 C02 116.0(3) . . ?
C012 C01 C02 113.4(3) . . ?
N2 C02 C022 108.8(3) . . ?
N2 C02 C021 105.9(3) . . ?
C022 C02 C021 110.3(3) . . ?
N2 C02 C01 100.8(2) . . ?
C022 C02 C01 115.7(3) . . ?
C021 C02 C01 114.3(3) . . ?
O02 N2 C03 125.3(3) . . ?
O02 N2 C02 122.6(3) . . ?
C03 N2 C02 111.5(3) . . ?
N1 C03 N2 108.5(3) . . ?
N1 C03 C04 125.9(3) . . ?
N2 C03 C04 125.6(3) . . ?
C06 C04 C05 104.2(3) . . ?
C06 C04 C03 127.5(3) . . ?
C05 C04 C03 128.2(3) . . ?
N3 C05 C04 111.5(3) . . ?
C05 N3 N4 104.7(3) . . ?
C05 N3 Cu2 122.5(2) . . ?
N4 N3 Cu2 132.61(18) . . ?
C06 N4 N3 111.9(3) . . ?
C06 N4 C041 127.3(3) . . ?
N3 N4 C041 120.8(3) . . ?
C042 C041 N4 114.2(4) . . ?
C041 C042 C043 111.3(5) . . ?
C044 C043 C042 106.8(12) . . ?
N4 C06 C04 107.8(3) . . ?
C3A C2A C1A 126.2(15) . . ?
C2A C3A C3A 86.5(17) . 2_665 ?

loop_
_geom_bond_atom_site_label_1
_geom_bond_atom_site_label_2
_geom_bond_distance
_geom_bond_site_symmetry_2
_geom_bond_publ_flag
Cu1 O1 1.971(2) 2_666 ?
Cu1 O1 1.971(2) . ?
Cu1 O2 1.994(2) . ?
Cu1 O2 1.994(2) 2_666 ?
Cu1 O01 2.287(2) . ?
Cu1 O01 2.287(2) 2_666 ?
O1 C2 1.242(4) . ?
C1 F2 1.242(13) . ?
C1 F3A 1.257(13) . ?
C1 F1 1.277(16) . ?
C1 F1A 1.301(17) . ?
C1 F2A 1.310(15) . ?
C1 F3 1.329(19) . ?
C1 C2 1.532(5) . ?
F2 F3A 1.71(3) . ?
C2 C3 1.373(5) . ?
C3 C4 1.375(5) . ?
C4 O2 1.252(4) . ?
C4 C5 1.515(5) . ?
C5 F4A 1.221(12) . ?
C5 F6A 1.231(11) . ?
C5 F5 1.266(11) . ?
C5 F4 1.295(12) . ?
C5 F5A 1.344(12) . ?
C5 F6 1.352(12) . ?
F4 F6A 0.55(2) . ?
F4 F5A 1.71(2) . ?
F5 F5A 0.889(17) . ?
F5 F4A 1.341(19) . ?
F6 F4A 0.92(2) . ?
F6 F6A 1.64(2) . ?
Cu2 O4 1.939(2) . ?
Cu2 O4 1.939(2) 2 ?
Cu2 O3 1.975(2) 2 ?
Cu2 O3 1.975(2) . ?
Cu2 N3 2.490(3) . ?
Cu2 N3 2.490(3) 2 ?
Cu2 C9 2.849(3) . ?
Cu2 C9 2.849(3) 2 ?
Cu2 C7 2.866(3) 2 ?
Cu2 C7 2.866(3) . ?
Cu2 C8 3.241(4) . ?
Cu2 C8 3.241(4) 2 ?
O3 C7 1.248(4) . ?
C6 F8 1.285(5) . ?
C6 F7 1.288(5) . ?
C6 F9 1.302(5) . ?
C6 C7 1.509(5) . ?
C7 C8 1.382(5) . ?
C8 C9 1.375(5) . ?
C9 O4 1.254(4) . ?
C9 C10 1.518(5) . ?
C10 F12A 1.276(13) . ?
C10 F10A 1.285(13) . ?
C10 F11A 1.284(18) . ?
C10 F11 1.288(16) . ?
C10 F12 1.308(14) . ?
C10 F10 1.304(14) . ?
F10 F11A 0.55(4) . ?
F10 F12A 1.79(3) . ?
O01 N1 1.292(3) . ?
N1 C03 1.334(4) . ?
N1 C01 1.504(4) . ?
C01 C011 1.514(5) . ?
C01 C012 1.527(6) . ?
C01 C02 1.538(5) . ?
C02 N2 1.499(4) . ?
C02 C022 1.519(5) . ?
C02 C021 1.523(5) . ?
N2 O02 1.271(3) . ?
N2 C03 1.351(4) . ?
C03 C04 1.436(4) . ?
C04 C06 1.376(5) . ?
C04 C05 1.402(4) . ?
C05 N3 1.323(4) . ?
N3 N4 1.363(4) . ?
N4 C06 1.325(4) . ?
N4 C041 1.469(4) . ?
C041 C042 1.432(7) . ?
C042 C043 1.607(9) . ?
C043 C044 1.273(11) . ?
C1A C2A 1.559(14) . ?
C2A C3A 1.442(18) . ?
C3A C3A 1.50(2) 2_665 ?
